data_7716659
loop_
_publ_author_name
'Zou, Minzhu'
'Kuruppu, Sewwandi'
'Emge, Thomas J.'
'Waldie, Kate M.'

_publ_section_title
;
 Metal- <i>versus</i> ligand-centered reactivity of a
 cobalt-phenylenediamide complex with electrophiles.
;
_journal_issue 31
_journal_name_full 'Dalton transactions (Cambridge, England : 2003)'
_journal_page_first 13174
_journal_page_last 13183
_journal_paper_doi 10.1039/d4dt01655f
_journal_volume 53
_journal_year 2024
_chemical_formula_sum 'C29 H43 Co F6 N4 O9 S2'
_chemical_formula_weight 828.72
_space_group_crystal_system monoclinic
_space_group_IT_number 14
_space_group_name_Hall '-P 2yn'
_space_group_name_H-M_alt 'P 1 21/n 1'
_atom_sites_solution_hydrogens geom
_audit_creation_method SHELXL-2018/3
_audit_update_record
;
2023-09-10 deposited with the CCDC.	2024-07-17 downloaded from the CCDC.
;
_cell_angle_alpha 90
_cell_angle_beta 92.2917(19)
_cell_angle_gamma 90
_cell_formula_units_Z 4
_cell_length_a 15.1203(3)
_cell_length_b 10.1625(5)
_cell_length_c 24.1368(6)
_cell_measurement_reflns_used 15907
_cell_measurement_temperature 100(2)
_cell_measurement_theta_max 77.9540
_cell_measurement_theta_min 3.3890
_cell_volume 3705.9(2)
_computing_cell_refinement 'CrysAlisPro 1.171.42.71a (Rigaku OD, 2022)'
_computing_data_collection 'CrysAlisPro 1.171.42.71a (Rigaku OD, 2022)'
_computing_data_reduction 'CrysAlisPro 1.171.42.71a (Rigaku OD, 2022)'
_computing_structure_refinement 'SHELXL-2018/3 (Sheldrick, 2018)'
_diffrn_ambient_temperature 100(2)
_diffrn_detector_area_resol_mean 10.0000
_diffrn_measured_fraction_theta_full 0.992
_diffrn_measured_fraction_theta_max 0.990
_diffrn_measurement_device_type 'XtaLAB Synergy, Dualflex, HyPix'
_diffrn_measurement_method '\w scans'
_diffrn_radiation_type CuK\a
_diffrn_radiation_wavelength 1.54184
_diffrn_reflns_av_R_equivalents 0.1082
_diffrn_reflns_av_unetI/netI 0.0596
_diffrn_reflns_Laue_measured_fraction_full 0.992
_diffrn_reflns_Laue_measured_fraction_max 0.990
_diffrn_reflns_limit_h_max 18
_diffrn_reflns_limit_h_min -18
_diffrn_reflns_limit_k_max 12
_diffrn_reflns_limit_k_min -12
_diffrn_reflns_limit_l_max 24
_diffrn_reflns_limit_l_min -29
_diffrn_reflns_number 38802
_diffrn_reflns_point_group_measured_fraction_full 0.992
_diffrn_reflns_point_group_measured_fraction_max 0.990
_diffrn_reflns_theta_full 67.684
_diffrn_reflns_theta_max 68.601
_diffrn_reflns_theta_min 4.722
_diffrn_source 'micro-focus sealed X-ray tube'
_exptl_absorpt_coefficient_mu 5.439
_exptl_absorpt_correction_T_max 1.000
_exptl_absorpt_correction_T_min 0.885
_exptl_absorpt_correction_type gaussian
_exptl_absorpt_process_details
; 
CrysAlisPro 1.171.42.71a (Rigaku Oxford Diffraction, 2022) 
Numerical absorption correction based on gaussian integration over 
a multifaceted crystal model 
Empirical absorption correction using spherical harmonics, 
implemented in SCALE3 ABSPACK scaling algorithm. 
;
_exptl_crystal_colour 'dark blue'
_exptl_crystal_density_diffrn 1.485
_exptl_crystal_description Plate
_exptl_crystal_F_000 1720
_exptl_crystal_size_max 0.084
_exptl_crystal_size_mid 0.057
_exptl_crystal_size_min 0.021
_refine_diff_density_max 1.462
_refine_diff_density_min -0.560
_refine_diff_density_rms 0.098
_refine_ls_extinction_method none
_refine_ls_goodness_of_fit_ref 1.065
_refine_ls_hydrogen_treatment constr
_refine_ls_matrix_type full
_refine_ls_number_parameters 504
_refine_ls_number_reflns 6762
_refine_ls_number_restraints 234
_refine_ls_restrained_S_all 1.050
_refine_ls_R_factor_all 0.0906
_refine_ls_R_factor_gt 0.0768
_refine_ls_shift/su_max 0.000
_refine_ls_shift/su_mean 0.000
_refine_ls_structure_factor_coef Fsqd
_refine_ls_weighting_details 'w=1/[\s^2^(Fo^2^)+(0.1237P)^2^+5.4762P] where P=(Fo^2^+2Fc^2^)/3'
_refine_ls_weighting_scheme calc
_refine_ls_wR_factor_gt 0.2102
_refine_ls_wR_factor_ref 0.2206
_reflns_Friedel_coverage 0.000
_reflns_number_gt 5542
_reflns_number_total 6762
_reflns_threshold_expression 'I > 2\s(I)'
_cod_data_source_file d4dt01655f2.cif
_cod_data_source_block MZ-7-65_recrystallize_faces2
_cod_depositor_comments 'Adding full bibliography for 7716656--7716662.cif.'
_cod_original_sg_symbol_H-M 'P 21/n'
_cod_database_code 7716659
_shelx_shelxl_version_number 2018/3
_shelx_space_group_comment
; 
The symmetry employed for this shelxl refinement is uniquely defined 
by the following loop, which should always be used as a source of 
symmetry information in preference to the above space-group names. 
They are only intended as comments. 
;
_shelx_estimated_absorpt_t_min 0.670
_shelx_estimated_absorpt_t_max 0.899

loop_
_space_group_symop_operation_xyz
'x, y, z'
'-x+1/2, y+1/2, -z+1/2'
'-x, -y, -z'
'x-1/2, -y-1/2, z-1/2'

loop_
_atom_site_label
_atom_site_type_symbol
_atom_site_fract_x
_atom_site_fract_y
_atom_site_fract_z
_atom_site_U_iso_or_equiv
_atom_site_adp_type
_atom_site_occupancy
_atom_site_site_symmetry_order
_atom_site_calc_flag
_atom_site_refinement_flags_posn
_atom_site_refinement_flags_adp
_atom_site_refinement_flags_occupancy
_atom_site_disorder_assembly
_atom_site_disorder_group
Co1 Co 0.13078(4) 0.30537(8) 0.16734(3) 0.0357(2) Uani 1 1 d . . . . .
O1 O -0.0851(2) 0.4543(4) 0.11325(14) 0.0461(8) Uani 1 1 d . . . . .
O2 O 0.2776(2) 0.0378(3) 0.12200(14) 0.0427(8) Uani 1 1 d . . . . .
N1 N 0.0303(2) 0.2991(4) 0.11982(15) 0.0351(9) Uani 1 1 d . . . . .
N2 N -0.1022(2) 0.2743(4) 0.16357(15) 0.0369(9) Uani 1 1 d . . . . .
H2 H -0.079154 0.200072 0.176176 0.044 Uiso 1 1 calc R U . . .
N3 N 0.1816(2) 0.2175(4) 0.10895(15) 0.0341(8) Uani 1 1 d . . . . .
N4 N 0.3330(2) 0.2347(4) 0.09976(13) 0.0292(7) Uani 1 1 d . . . . .
H4 H 0.321639 0.317889 0.092271 0.035 Uiso 1 1 calc R U . . .
C1 C 0.0403(3) 0.2411(5) 0.06889(17) 0.0323(9) Uani 1 1 d . . . . .
C2 C -0.0243(3) 0.2263(5) 0.02558(18) 0.0375(10) Uani 1 1 d . . . . .
H2A H -0.082722 0.258299 0.029534 0.045 Uiso 1 1 calc R U . . .
C3 C -0.0015(3) 0.1652(5) -0.02205(19) 0.0421(11) Uani 1 1 d . . . . .
H3 H -0.044591 0.154735 -0.051473 0.050 Uiso 1 1 calc R U . . .
C4 C 0.0849(3) 0.1175(5) -0.02825(18) 0.0420(11) Uani 1 1 d . . . . .
H4A H 0.099190 0.075956 -0.061985 0.050 Uiso 1 1 calc R U . . .
C5 C 0.1491(3) 0.1297(5) 0.01346(18) 0.0374(10) Uani 1 1 d . . . . .
H5 H 0.206880 0.095618 0.009157 0.045 Uiso 1 1 calc R U . . .
C6 C 0.1271(3) 0.1934(4) 0.06226(17) 0.0329(9) Uani 1 1 d . . . . .
C7 C -0.0535(2) 0.3437(5) 0.13220(17) 0.0342(10) Uani 1 1 d . . . . .
C8 C -0.0337(3) 0.5382(6) 0.0768(2) 0.0502(13) Uani 1 1 d . . . . .
H8A H -0.060620 0.625810 0.074445 0.075 Uiso 1 1 calc R U . . .
H8B H -0.033320 0.499003 0.039725 0.075 Uiso 1 1 calc R U . . .
H8C H 0.027223 0.545694 0.091971 0.075 Uiso 1 1 calc R U . . .
C9 C -0.1943(3) 0.3060(5) 0.1811(2) 0.0407(11) Uani 1 1 d . . . . .
C10 C -0.2203(3) 0.1930(6) 0.2177(3) 0.0565(15) Uani 1 1 d . . . . .
H10A H -0.280076 0.207911 0.230606 0.085 Uiso 1 1 calc R U . . .
H10B H -0.178453 0.186920 0.249636 0.085 Uiso 1 1 calc R U . . .
H10C H -0.219189 0.110776 0.196481 0.085 Uiso 1 1 calc R U . . .
C11 C -0.1930(3) 0.4352(6) 0.2140(2) 0.0548(14) Uani 1 1 d . . . . .
H11A H -0.252234 0.453101 0.227169 0.082 Uiso 1 1 calc R U . . .
H11B H -0.174891 0.507398 0.189995 0.082 Uiso 1 1 calc R U . . .
H11C H -0.150896 0.427712 0.245776 0.082 Uiso 1 1 calc R U . . .
C12 C -0.2567(3) 0.3158(7) 0.1303(2) 0.0564(15) Uani 1 1 d . . . . .
H12A H -0.316939 0.333143 0.141934 0.085 Uiso 1 1 calc R U . . .
H12B H -0.255767 0.232889 0.109582 0.085 Uiso 1 1 calc R U . . .
H12C H -0.237605 0.387803 0.106499 0.085 Uiso 1 1 calc R U . . .
C13 C 0.2654(3) 0.1618(5) 0.11009(17) 0.0326(9) Uani 1 1 d . . . . .
C14 C 0.2021(3) -0.0409(6) 0.1393(2) 0.0463(12) Uani 1 1 d . . . . .
H14A H 0.221874 -0.130805 0.147642 0.069 Uiso 1 1 calc R U . . .
H14B H 0.156524 -0.042794 0.109267 0.069 Uiso 1 1 calc R U . . .
H14C H 0.177647 -0.001581 0.172407 0.069 Uiso 1 1 calc R U . . .
C15 C 0.4284(3) 0.1944(5) 0.09904(17) 0.0351(10) Uani 1 1 d . . . . .
C16 C 0.4563(3) 0.1284(7) 0.15390(19) 0.0501(13) Uani 1 1 d . . . . .
H16A H 0.520061 0.111070 0.154699 0.075 Uiso 1 1 calc R U . . .
H16B H 0.424177 0.045267 0.157428 0.075 Uiso 1 1 calc R U . . .
H16C H 0.442448 0.186662 0.184739 0.075 Uiso 1 1 calc R U . . .
C17 C 0.4405(3) 0.1024(6) 0.05025(19) 0.0449(12) Uani 1 1 d . . . . .
H17A H 0.502585 0.075251 0.049471 0.067 Uiso 1 1 calc R U . . .
H17B H 0.423658 0.148152 0.015663 0.067 Uiso 1 1 calc R U . . .
H17C H 0.402943 0.024639 0.054176 0.067 Uiso 1 1 calc R U . . .
C18 C 0.4796(3) 0.3225(6) 0.0914(2) 0.0484(13) Uani 1 1 d . . . . .
H18A H 0.542748 0.302771 0.088637 0.073 Uiso 1 1 calc R U . . .
H18B H 0.471289 0.380244 0.123335 0.073 Uiso 1 1 calc R U . . .
H18C H 0.457740 0.366617 0.057488 0.073 Uiso 1 1 calc R U . . .
C19 C 0.1410(4) 0.2617(8) 0.2505(2) 0.0581(16) Uani 1 1 d . . . . .
H19 H 0.124284 0.181538 0.267503 0.070 Uiso 1 1 calc R U . . .
C20 C 0.2253(3) 0.2924(6) 0.23020(19) 0.0476(13) Uani 1 1 d . . . . .
H20 H 0.275299 0.235681 0.231097 0.057 Uiso 1 1 calc R U . . .
C21 C 0.2225(3) 0.4200(6) 0.2086(2) 0.0494(13) Uani 1 1 d . . . . .
H21 H 0.270173 0.465445 0.192685 0.059 Uiso 1 1 calc R U . . .
C22 C 0.1353(4) 0.4699(7) 0.2149(2) 0.0576(15) Uani 1 1 d . . . . .
H22 H 0.114336 0.554123 0.203404 0.069 Uiso 1 1 calc R U . . .
C23 C 0.0864(3) 0.3732(8) 0.2407(2) 0.0623(18) Uani 1 1 d . . . . .
H23 H 0.026233 0.380804 0.250197 0.075 Uiso 1 1 calc R U . . .
S1 S 0.23566(7) 0.58588(13) 0.06015(5) 0.0459(3) Uani 1 1 d . . . . .
F1 F 0.3485(2) 0.7769(4) 0.07760(16) 0.0648(9) Uani 1 1 d . . . . .
F2 F 0.2502(3) 0.8161(4) 0.01286(17) 0.0758(11) Uani 1 1 d . . . . .
F3 F 0.3577(3) 0.6844(4) -0.00153(16) 0.0768(11) Uani 1 1 d . . . . .
C24 C 0.3018(3) 0.7209(6) 0.0351(2) 0.0527(13) Uani 1 1 d . . . . .
O3 O 0.1815(2) 0.6462(5) 0.10026(19) 0.0668(11) Uani 1 1 d . . . . .
O4 O 0.3021(2) 0.4988(4) 0.08313(18) 0.0611(10) Uani 1 1 d . . . . .
O5 O 0.1888(3) 0.5391(5) 0.01080(19) 0.0727(13) Uani 1 1 d . . . . .
S2 S -0.01294(7) -0.05926(15) 0.23782(6) 0.0506(4) Uani 1 1 d . . . . .
F4 F -0.1140(2) -0.1892(5) 0.16622(15) 0.0872(14) Uani 1 1 d . . . . .
F5 F 0.0279(3) -0.2158(5) 0.15723(14) 0.0820(12) Uani 1 1 d . . . . .
F6 F -0.0399(3) -0.3121(4) 0.22318(15) 0.0687(10) Uani 1 1 d . . . . .
C25 C -0.0349(4) -0.2016(7) 0.1940(2) 0.0567(15) Uani 1 1 d . . . . .
O6 O -0.0830(3) -0.0627(5) 0.27608(18) 0.0733(13) Uani 1 1 d . . . . .
O7 O -0.0155(3) 0.0469(5) 0.1982(2) 0.0785(14) Uani 1 1 d . . . . .
O8 O 0.0736(2) -0.0841(4) 0.26062(15) 0.0523(9) Uani 1 1 d . . . . .
O9 O -0.0877(6) 0.3206(10) 0.3425(4) 0.095(2) Uani 0.616(8) 1 d D U P A 1
C26 C -0.0475(10) 0.2076(15) 0.3638(6) 0.094(3) Uani 0.616(8) 1 d D U P A 1
H26A H 0.008342 0.231207 0.384248 0.113 Uiso 0.616(8) 1 calc R U P A 1
H26B H -0.032900 0.147937 0.333049 0.113 Uiso 0.616(8) 1 calc R U P A 1
C27 C -0.1082(11) 0.1385(17) 0.4022(9) 0.086(2) Uani 0.616(8) 1 d D U P A 1
H27A H -0.119343 0.047182 0.389435 0.103 Uiso 0.616(8) 1 calc R U P A 1
H27B H -0.081313 0.135617 0.440224 0.103 Uiso 0.616(8) 1 calc R U P A 1
C28 C -0.1922(10) 0.2146(15) 0.4012(6) 0.0879(19) Uani 0.616(8) 1 d D U P A 1
H28A H -0.213407 0.227507 0.439141 0.105 Uiso 0.616(8) 1 calc R U P A 1
H28B H -0.239003 0.170342 0.378219 0.105 Uiso 0.616(8) 1 calc R U P A 1
C29 C -0.1650(10) 0.3463(15) 0.3753(7) 0.088(2) Uani 0.616(8) 1 d D U P A 1
H29A H -0.214111 0.381616 0.351289 0.106 Uiso 0.616(8) 1 calc R U P A 1
H29B H -0.150304 0.411591 0.404647 0.106 Uiso 0.616(8) 1 calc R U P A 1
O9B O -0.1984(9) 0.3333(14) 0.4249(6) 0.089(3) Uani 0.384(8) 1 d D U P A 2
C26B C -0.1459(15) 0.373(2) 0.3814(10) 0.091(3) Uani 0.384(8) 1 d D U P A 2
H26C H -0.122623 0.462979 0.388845 0.109 Uiso 0.384(8) 1 calc R U P A 2
H26D H -0.181895 0.375577 0.346264 0.109 Uiso 0.384(8) 1 calc R U P A 2
C27B C -0.0703(13) 0.278(2) 0.3764(11) 0.0879(19) Uani 0.384(8) 1 d D U P A 2
H27C H -0.059963 0.259504 0.336961 0.105 Uiso 0.384(8) 1 calc R U P A 2
H27D H -0.015331 0.315143 0.393886 0.105 Uiso 0.384(8) 1 calc R U P A 2
C28B C -0.0970(18) 0.157(2) 0.4056(15) 0.088(2) Uani 0.384(8) 1 d D U P A 2
H28C H -0.056359 0.138008 0.437858 0.106 Uiso 0.384(8) 1 calc R U P A 2
H28D H -0.097871 0.079916 0.380330 0.106 Uiso 0.384(8) 1 calc R U P A 2
C29B C -0.1910(15) 0.1896(18) 0.4243(10) 0.088(3) Uani 0.384(8) 1 d D U P A 2
H29C H -0.236199 0.151239 0.398262 0.106 Uiso 0.384(8) 1 calc R U P A 2
H29D H -0.200012 0.153599 0.461804 0.106 Uiso 0.384(8) 1 calc R U P A 2

loop_
_atom_site_aniso_label
_atom_site_aniso_U_11
_atom_site_aniso_U_22
_atom_site_aniso_U_33
_atom_site_aniso_U_23
_atom_site_aniso_U_13
_atom_site_aniso_U_12
Co1 0.0208(3) 0.0524(5) 0.0341(4) -0.0065(3) 0.0024(3) -0.0012(3)
O1 0.0289(14) 0.057(2) 0.0531(18) 0.0150(17) 0.0099(13) 0.0007(15)
O2 0.0339(15) 0.0382(19) 0.0568(19) 0.0020(16) 0.0114(14) -0.0009(14)
N1 0.0225(16) 0.049(2) 0.0337(17) -0.0006(16) 0.0035(13) -0.0014(15)
N2 0.0236(16) 0.045(2) 0.0427(19) 0.0058(18) 0.0063(14) -0.0017(16)
N3 0.0222(16) 0.044(2) 0.0366(18) -0.0059(16) 0.0033(13) -0.0033(15)
N4 0.0230(15) 0.0318(19) 0.0330(16) -0.0008(15) 0.0030(12) 0.0008(14)
C1 0.0265(18) 0.034(2) 0.037(2) 0.0043(19) 0.0038(16) -0.0064(18)
C2 0.030(2) 0.043(3) 0.039(2) 0.008(2) -0.0006(17) -0.0065(19)
C3 0.045(2) 0.043(3) 0.038(2) 0.012(2) -0.0060(19) -0.007(2)
C4 0.053(3) 0.040(3) 0.032(2) 0.004(2) 0.0011(19) -0.003(2)
C5 0.035(2) 0.038(3) 0.040(2) 0.001(2) 0.0071(17) -0.006(2)
C6 0.029(2) 0.037(2) 0.032(2) 0.0042(18) 0.0016(16) -0.0037(18)
C7 0.0201(17) 0.047(3) 0.036(2) 0.003(2) 0.0012(15) -0.0008(18)
C8 0.037(2) 0.061(4) 0.053(3) 0.015(3) 0.012(2) -0.004(2)
C9 0.0231(19) 0.054(3) 0.046(2) 0.004(2) 0.0098(17) -0.0006(19)
C10 0.038(3) 0.068(4) 0.065(3) 0.015(3) 0.018(2) -0.001(2)
C11 0.037(2) 0.073(4) 0.055(3) -0.007(3) 0.013(2) 0.002(2)
C12 0.026(2) 0.089(5) 0.054(3) 0.004(3) -0.002(2) -0.004(2)
C13 0.0253(19) 0.038(3) 0.035(2) -0.0092(19) 0.0074(15) -0.0018(18)
C14 0.039(2) 0.046(3) 0.055(3) 0.006(2) 0.010(2) -0.010(2)
C15 0.0216(18) 0.050(3) 0.034(2) -0.006(2) 0.0042(15) 0.0038(18)
C16 0.033(2) 0.076(4) 0.041(2) 0.001(3) -0.0024(18) 0.015(2)
C17 0.035(2) 0.056(3) 0.044(2) -0.013(2) 0.0099(18) 0.005(2)
C18 0.026(2) 0.061(4) 0.058(3) -0.010(3) 0.0084(19) -0.007(2)
C19 0.050(3) 0.092(5) 0.032(2) 0.000(3) 0.005(2) -0.021(3)
C20 0.033(2) 0.076(4) 0.034(2) -0.004(2) -0.0016(18) 0.007(2)
C21 0.034(2) 0.071(4) 0.043(2) -0.012(3) -0.0056(19) -0.010(2)
C22 0.051(3) 0.066(4) 0.055(3) -0.023(3) -0.014(2) 0.016(3)
C23 0.024(2) 0.117(6) 0.046(3) -0.033(3) 0.0040(19) 0.002(3)
S1 0.0327(5) 0.0442(7) 0.0610(7) 0.0034(6) 0.0026(5) 0.0011(5)
F1 0.0450(16) 0.064(2) 0.086(2) -0.0083(19) 0.0019(16) -0.0114(15)
F2 0.071(2) 0.066(2) 0.090(3) 0.027(2) 0.0009(19) 0.0074(18)
F3 0.068(2) 0.093(3) 0.071(2) 0.003(2) 0.0301(18) -0.005(2)
C24 0.041(3) 0.065(4) 0.052(3) 0.002(3) 0.002(2) 0.003(3)
O3 0.0431(19) 0.071(3) 0.088(3) -0.007(2) 0.0281(19) -0.0052(19)
O4 0.0442(19) 0.055(2) 0.084(3) 0.018(2) -0.0024(18) 0.0060(18)
O5 0.057(2) 0.081(3) 0.079(3) -0.016(2) -0.021(2) -0.003(2)
S2 0.0289(5) 0.0604(9) 0.0628(7) 0.0068(6) 0.0078(5) 0.0002(5)
F4 0.059(2) 0.139(4) 0.062(2) 0.019(2) -0.0271(17) -0.016(2)
F5 0.073(2) 0.119(4) 0.0551(19) -0.013(2) 0.0188(17) -0.003(2)
F6 0.075(2) 0.065(2) 0.065(2) 0.0091(18) -0.0129(17) -0.0183(18)
C25 0.041(3) 0.085(5) 0.043(3) -0.003(3) -0.003(2) -0.004(3)
O6 0.0414(19) 0.113(4) 0.067(2) -0.001(3) 0.0205(18) 0.006(2)
O7 0.052(2) 0.076(3) 0.108(3) 0.047(3) 0.019(2) 0.013(2)
O8 0.0296(15) 0.068(3) 0.059(2) 0.0046(19) -0.0016(14) -0.0080(16)
O9 0.085(4) 0.100(4) 0.098(4) 0.009(4) -0.006(3) -0.013(3)
C26 0.085(4) 0.100(5) 0.097(5) -0.002(4) 0.002(4) -0.002(4)
C27 0.083(4) 0.087(4) 0.088(4) -0.007(4) 0.008(4) 0.008(4)
C28 0.085(3) 0.088(3) 0.091(3) -0.002(3) 0.002(3) 0.002(3)
C29 0.087(3) 0.087(3) 0.091(3) -0.003(3) 0.000(3) 0.002(3)
O9B 0.087(4) 0.090(4) 0.091(5) -0.008(4) 0.003(4) 0.000(4)
C26B 0.090(5) 0.090(4) 0.093(5) 0.000(4) 0.000(4) 0.000(4)
C27B 0.085(3) 0.088(3) 0.091(3) -0.002(3) 0.002(3) 0.002(3)
C28B 0.087(3) 0.087(3) 0.091(3) -0.003(3) 0.000(3) 0.002(3)
C29B 0.087(5) 0.088(5) 0.089(5) -0.006(5) 0.005(4) 0.003(4)

loop_
_atom_type_symbol
_atom_type_description
_atom_type_scat_dispersion_real
_atom_type_scat_dispersion_imag
_atom_type_scat_source
C C 0.0181 0.0091 'International Tables Vol C Tables 4.2.6.8 and 6.1.1.4'
H H 0.0000 0.0000 'International Tables Vol C Tables 4.2.6.8 and 6.1.1.4'
Co Co -2.3653 3.6143 'International Tables Vol C Tables 4.2.6.8 and 6.1.1.4'
F F 0.0727 0.0534 'International Tables Vol C Tables 4.2.6.8 and 6.1.1.4'
N N 0.0311 0.0180 'International Tables Vol C Tables 4.2.6.8 and 6.1.1.4'
O O 0.0492 0.0322 'International Tables Vol C Tables 4.2.6.8 and 6.1.1.4'
S S 0.3331 0.5567 'International Tables Vol C Tables 4.2.6.8 and 6.1.1.4'

loop_
_geom_angle_atom_site_label_1
_geom_angle_atom_site_label_2
_geom_angle_atom_site_label_3
_geom_angle
_geom_angle_site_symmetry_1
_geom_angle_site_symmetry_3
_geom_angle_publ_flag
N3 Co1 N1 82.47(15) . . ?
N3 Co1 C22 145.0(2) . . ?
N1 Co1 C22 112.57(19) . . ?
N3 Co1 C23 168.7(2) . . ?
N1 Co1 C23 104.88(17) . . ?
C22 Co1 C23 40.1(3) . . ?
N3 Co1 C21 110.55(18) . . ?
N1 Co1 C21 147.1(2) . . ?
C22 Co1 C21 41.0(2) . . ?
C23 Co1 C21 67.9(2) . . ?
N3 Co1 C20 103.49(18) . . ?
N1 Co1 C20 168.47(19) . . ?
C22 Co1 C20 68.1(2) . . ?
C23 Co1 C20 67.8(2) . . ?
C21 Co1 C20 40.0(2) . . ?
N3 Co1 C19 128.2(2) . . ?
N1 Co1 C19 128.28(18) . . ?
C22 Co1 C19 68.0(3) . . ?
C23 Co1 C19 40.5(3) . . ?
C21 Co1 C19 67.9(2) . . ?
C20 Co1 C19 40.5(2) . . ?
C7 O1 C8 121.2(4) . . ?
C13 O2 C14 119.0(4) . . ?
C1 N1 C7 117.7(3) . . ?
C1 N1 Co1 116.6(3) . . ?
C7 N1 Co1 125.7(3) . . ?
C7 N2 C9 127.2(4) . . ?
C7 N2 H2 116.4 . . ?
C9 N2 H2 116.4 . . ?
C13 N3 C6 117.1(4) . . ?
C13 N3 Co1 125.8(3) . . ?
C6 N3 Co1 116.7(3) . . ?
C13 N4 C15 127.8(4) . . ?
C13 N4 H4 116.1 . . ?
C15 N4 H4 116.1 . . ?
N1 C1 C2 127.6(4) . . ?
N1 C1 C6 112.5(4) . . ?
C2 C1 C6 119.9(4) . . ?
C3 C2 C1 118.9(4) . . ?
C3 C2 H2A 120.5 . . ?
C1 C2 H2A 120.5 . . ?
C2 C3 C4 120.9(4) . . ?
C2 C3 H3 119.6 . . ?
C4 C3 H3 119.6 . . ?
C5 C4 C3 121.5(4) . . ?
C5 C4 H4A 119.3 . . ?
C3 C4 H4A 119.3 . . ?
C4 C5 C6 118.3(4) . . ?
C4 C5 H5 120.8 . . ?
C6 C5 H5 120.8 . . ?
N3 C6 C5 127.7(4) . . ?
N3 C6 C1 111.8(4) . . ?
C5 C6 C1 120.5(4) . . ?
N2 C7 O1 118.1(4) . . ?
N2 C7 N1 119.7(4) . . ?
O1 C7 N1 122.2(4) . . ?
O1 C8 H8A 109.5 . . ?
O1 C8 H8B 109.5 . . ?
H8A C8 H8B 109.5 . . ?
O1 C8 H8C 109.5 . . ?
H8A C8 H8C 109.5 . . ?
H8B C8 H8C 109.5 . . ?
N2 C9 C10 105.4(4) . . ?
N2 C9 C12 109.8(4) . . ?
C10 C9 C12 110.7(4) . . ?
N2 C9 C11 109.6(4) . . ?
C10 C9 C11 110.3(4) . . ?
C12 C9 C11 110.9(5) . . ?
C9 C10 H10A 109.5 . . ?
C9 C10 H10B 109.5 . . ?
H10A C10 H10B 109.5 . . ?
C9 C10 H10C 109.5 . . ?
H10A C10 H10C 109.5 . . ?
H10B C10 H10C 109.5 . . ?
C9 C11 H11A 109.5 . . ?
C9 C11 H11B 109.5 . . ?
H11A C11 H11B 109.5 . . ?
C9 C11 H11C 109.5 . . ?
H11A C11 H11C 109.5 . . ?
H11B C11 H11C 109.5 . . ?
C9 C12 H12A 109.5 . . ?
C9 C12 H12B 109.5 . . ?
H12A C12 H12B 109.5 . . ?
C9 C12 H12C 109.5 . . ?
H12A C12 H12C 109.5 . . ?
H12B C12 H12C 109.5 . . ?
N4 C13 O2 119.3(4) . . ?
N4 C13 N3 119.4(4) . . ?
O2 C13 N3 121.3(4) . . ?
O2 C14 H14A 109.5 . . ?
O2 C14 H14B 109.5 . . ?
H14A C14 H14B 109.5 . . ?
O2 C14 H14C 109.5 . . ?
H14A C14 H14C 109.5 . . ?
H14B C14 H14C 109.5 . . ?
N4 C15 C17 108.8(3) . . ?
N4 C15 C18 105.1(4) . . ?
C17 C15 C18 110.7(4) . . ?
N4 C15 C16 110.0(3) . . ?
C17 C15 C16 111.3(4) . . ?
C18 C15 C16 110.7(4) . . ?
C15 C16 H16A 109.5 . . ?
C15 C16 H16B 109.5 . . ?
H16A C16 H16B 109.5 . . ?
C15 C16 H16C 109.5 . . ?
H16A C16 H16C 109.5 . . ?
H16B C16 H16C 109.5 . . ?
C15 C17 H17A 109.5 . . ?
C15 C17 H17B 109.5 . . ?
H17A C17 H17B 109.5 . . ?
C15 C17 H17C 109.5 . . ?
H17A C17 H17C 109.5 . . ?
H17B C17 H17C 109.5 . . ?
C15 C18 H18A 109.5 . . ?
C15 C18 H18B 109.5 . . ?
H18A C18 H18B 109.5 . . ?
C15 C18 H18C 109.5 . . ?
H18A C18 H18C 109.5 . . ?
H18B C18 H18C 109.5 . . ?
C23 C19 C20 106.9(6) . . ?
C23 C19 Co1 69.1(3) . . ?
C20 C19 Co1 69.4(3) . . ?
C23 C19 H19 126.5 . . ?
C20 C19 H19 126.5 . . ?
Co1 C19 H19 126.5 . . ?
C21 C20 C19 108.6(5) . . ?
C21 C20 Co1 69.8(3) . . ?
C19 C20 Co1 70.1(3) . . ?
C21 C20 H20 125.7 . . ?
C19 C20 H20 125.7 . . ?
Co1 C20 H20 126.0 . . ?
C20 C21 C22 107.8(5) . . ?
C20 C21 Co1 70.2(3) . . ?
C22 C21 Co1 69.0(3) . . ?
C20 C21 H21 126.1 . . ?
C22 C21 H21 126.1 . . ?
Co1 C21 H21 126.2 . . ?
C23 C22 C21 107.8(6) . . ?
C23 C22 Co1 70.4(3) . . ?
C21 C22 Co1 70.0(3) . . ?
C23 C22 H22 126.1 . . ?
C21 C22 H22 126.1 . . ?
Co1 C22 H22 125.1 . . ?
C22 C23 C19 108.9(4) . . ?
C22 C23 Co1 69.5(3) . . ?
C19 C23 Co1 70.4(3) . . ?
C22 C23 H23 125.6 . . ?
C19 C23 H23 125.6 . . ?
Co1 C23 H23 126.1 . . ?
O3 S1 O4 114.5(3) . . ?
O3 S1 O5 115.1(3) . . ?
O4 S1 O5 115.5(3) . . ?
O3 S1 C24 103.9(3) . . ?
O4 S1 C24 102.1(2) . . ?
O5 S1 C24 103.5(3) . . ?
F3 C24 F2 108.5(5) . . ?
F3 C24 F1 107.6(4) . . ?
F2 C24 F1 106.1(5) . . ?
F3 C24 S1 113.1(5) . . ?
F2 C24 S1 111.1(4) . . ?
F1 C24 S1 110.1(4) . . ?
O8 S2 O6 116.0(2) . . ?
O8 S2 O7 112.9(2) . . ?
O6 S2 O7 116.4(3) . . ?
O8 S2 C25 103.2(3) . . ?
O6 S2 C25 103.5(3) . . ?
O7 S2 C25 102.1(3) . . ?
F6 C25 F5 108.5(5) . . ?
F6 C25 F4 105.9(5) . . ?
F5 C25 F4 108.5(5) . . ?
F6 C25 S2 112.2(4) . . ?
F5 C25 S2 110.8(4) . . ?
F4 C25 S2 110.6(5) . . ?
C26 O9 C29 107.2(10) . . ?
O9 C26 C27 110.2(12) . . ?
O9 C26 H26A 109.6 . . ?
C27 C26 H26A 109.6 . . ?
O9 C26 H26B 109.6 . . ?
C27 C26 H26B 109.6 . . ?
H26A C26 H26B 108.1 . . ?
C28 C27 C26 106.9(13) . . ?
C28 C27 H27A 110.3 . . ?
C26 C27 H27A 110.3 . . ?
C28 C27 H27B 110.3 . . ?
C26 C27 H27B 110.3 . . ?
H27A C27 H27B 108.6 . . ?
C27 C28 C29 102.5(13) . . ?
C27 C28 H28A 111.3 . . ?
C29 C28 H28A 111.3 . . ?
C27 C28 H28B 111.3 . . ?
C29 C28 H28B 111.3 . . ?
H28A C28 H28B 109.2 . . ?
O9 C29 C28 107.3(11) . . ?
O9 C29 H29A 110.3 . . ?
C28 C29 H29A 110.3 . . ?
O9 C29 H29B 110.3 . . ?
C28 C29 H29B 110.3 . . ?
H29A C29 H29B 108.5 . . ?
C26B O9B C29B 103.8(12) . . ?
O9B C26B C27B 109.2(13) . . ?
O9B C26B H26C 109.8 . . ?
C27B C26B H26C 109.8 . . ?
O9B C26B H26D 109.8 . . ?
C27B C26B H26D 109.8 . . ?
H26C C26B H26D 108.3 . . ?
C28B C27B C26B 105.9(15) . . ?
C28B C27B H27C 110.5 . . ?
C26B C27B H27C 110.5 . . ?
C28B C27B H27D 110.5 . . ?
C26B C27B H27D 110.5 . . ?
H27C C27B H27D 108.7 . . ?
C27B C28B C29B 103.2(14) . . ?
C27B C28B H28C 111.1 . . ?
C29B C28B H28C 111.1 . . ?
C27B C28B H28D 111.1 . . ?
C29B C28B H28D 111.1 . . ?
H28C C28B H28D 109.1 . . ?
O9B C29B C28B 106.8(14) . . ?
O9B C29B H29C 110.4 . . ?
C28B C29B H29C 110.4 . . ?
O9B C29B H29D 110.4 . . ?
C28B C29B H29D 110.4 . . ?
H29C C29B H29D 108.6 . . ?

loop_
_geom_bond_atom_site_label_1
_geom_bond_atom_site_label_2
_geom_bond_distance
_geom_bond_site_symmetry_2
_geom_bond_publ_flag
Co1 N3 1.860(4) . ?
Co1 N1 1.868(4) . ?
Co1 C22 2.027(6) . ?
Co1 C23 2.039(5) . ?
Co1 C21 2.041(5) . ?
Co1 C20 2.047(5) . ?
Co1 C19 2.056(5) . ?
O1 C7 1.298(6) . ?
O1 C8 1.469(6) . ?
O2 C13 1.304(6) . ?
O2 C14 1.467(5) . ?
N1 C1 1.377(6) . ?
N1 C7 1.389(5) . ?
N2 C7 1.288(6) . ?
N2 C9 1.506(5) . ?
N2 H2 0.8800 . ?
N3 C13 1.387(5) . ?
N3 C6 1.391(5) . ?
N4 C13 1.295(5) . ?
N4 C15 1.500(5) . ?
N4 H4 0.8800 . ?
C1 C2 1.409(6) . ?
C1 C6 1.414(6) . ?
C2 C3 1.362(7) . ?
C2 H2A 0.9500 . ?
C3 C4 1.407(7) . ?
C3 H3 0.9500 . ?
C4 C5 1.376(6) . ?
C4 H4A 0.9500 . ?
C5 C6 1.396(6) . ?
C5 H5 0.9500 . ?
C8 H8A 0.9800 . ?
C8 H8B 0.9800 . ?
C8 H8C 0.9800 . ?
C9 C10 1.510(7) . ?
C9 C12 1.521(7) . ?
C9 C11 1.534(8) . ?
C10 H10A 0.9800 . ?
C10 H10B 0.9800 . ?
C10 H10C 0.9800 . ?
C11 H11A 0.9800 . ?
C11 H11B 0.9800 . ?
C11 H11C 0.9800 . ?
C12 H12A 0.9800 . ?
C12 H12B 0.9800 . ?
C12 H12C 0.9800 . ?
C14 H14A 0.9800 . ?
C14 H14B 0.9800 . ?
C14 H14C 0.9800 . ?
C15 C17 1.520(6) . ?
C15 C18 1.530(7) . ?
C15 C16 1.529(7) . ?
C16 H16A 0.9800 . ?
C16 H16B 0.9800 . ?
C16 H16C 0.9800 . ?
C17 H17A 0.9800 . ?
C17 H17B 0.9800 . ?
C17 H17C 0.9800 . ?
C18 H18A 0.9800 . ?
C18 H18B 0.9800 . ?
C18 H18C 0.9800 . ?
C19 C23 1.417(10) . ?
C19 C20 1.420(7) . ?
C19 H19 0.9500 . ?
C20 C21 1.398(8) . ?
C20 H20 0.9500 . ?
C21 C22 1.426(7) . ?
C21 H21 0.9500 . ?
C22 C23 1.393(9) . ?
C22 H22 0.9500 . ?
C23 H23 0.9500 . ?
S1 O3 1.431(4) . ?
S1 O4 1.434(4) . ?
S1 O5 1.442(4) . ?
S1 C24 1.816(6) . ?
F1 C24 1.349(7) . ?
F2 C24 1.340(7) . ?
F3 C24 1.301(6) . ?
S2 O8 1.421(3) . ?
S2 O6 1.433(4) . ?
S2 O7 1.442(4) . ?
S2 C25 1.814(6) . ?
F4 C25 1.353(6) . ?
F5 C25 1.335(6) . ?
F6 C25 1.329(7) . ?
O9 C26 1.389(16) . ?
O9 C29 1.461(16) . ?
C26 C27 1.503(19) . ?
C26 H26A 0.9900 . ?
C26 H26B 0.9900 . ?
C27 C28 1.487(18) . ?
C27 H27A 0.9900 . ?
C27 H27B 0.9900 . ?
C28 C29 1.54(2) . ?
C28 H28A 0.9900 . ?
C28 H28B 0.9900 . ?
C29 H29A 0.9900 . ?
C29 H29B 0.9900 . ?
O9B C26B 1.400(18) . ?
O9B C29B 1.465(17) . ?
C26B C27B 1.50(2) . ?
C26B H26C 0.9900 . ?
C26B H26D 0.9900 . ?
C27B C28B 1.487(19) . ?
C27B H27C 0.9900 . ?
C27B H27D 0.9900 . ?
C28B C29B 1.55(2) . ?
C28B H28C 0.9900 . ?
C28B H28D 0.9900 . ?
C29B H29C 0.9900 . ?
C29B H29D 0.9900 . ?

loop_
_geom_hbond_atom_site_label_D
_geom_hbond_atom_site_label_H
_geom_hbond_atom_site_label_A
_geom_hbond_distance_DH
_geom_hbond_distance_HA
_geom_hbond_distance_DA
_geom_hbond_angle_DHA
_geom_hbond_site_symmetry_A
_geom_hbond_publ_flag
N2 H2 O7 0.88 1.90 2.769(6) 172.2 . yes
N4 H4 O4 0.88 1.87 2.751(6) 174.5 . yes

loop_
_geom_torsion_atom_site_label_1
_geom_torsion_atom_site_label_2
_geom_torsion_atom_site_label_3
_geom_torsion_atom_site_label_4
_geom_torsion
_geom_torsion_site_symmetry_1
_geom_torsion_site_symmetry_2
_geom_torsion_site_symmetry_3
_geom_torsion_site_symmetry_4
_geom_torsion_publ_flag
N3 Co1 N1 C1 -1.2(3) . . . . ?
C22 Co1 N1 C1 145.9(4) . . . . ?
C23 Co1 N1 C1 -172.4(4) . . . . ?
C21 Co1 N1 C1 115.4(4) . . . . ?
C20 Co1 N1 C1 -123.2(10) . . . . ?
C19 Co1 N1 C1 -134.9(4) . . . . ?
N3 Co1 N1 C7 176.5(4) . . . . ?
C22 Co1 N1 C7 -36.4(5) . . . . ?
C23 Co1 N1 C7 5.3(5) . . . . ?
C21 Co1 N1 C7 -66.9(5) . . . . ?
C20 Co1 N1 C7 54.6(12) . . . . ?
C19 Co1 N1 C7 42.8(5) . . . . ?
N1 Co1 N3 C13 -171.6(4) . . . . ?
C22 Co1 N3 C13 69.3(5) . . . . ?
C23 Co1 N3 C13 -40.3(12) . . . . ?
C21 Co1 N3 C13 39.6(4) . . . . ?
C20 Co1 N3 C13 -1.7(4) . . . . ?
C19 Co1 N3 C13 -37.9(5) . . . . ?
N1 Co1 N3 C6 1.0(3) . . . . ?
C22 Co1 N3 C6 -118.1(4) . . . . ?
C23 Co1 N3 C6 132.4(10) . . . . ?
C21 Co1 N3 C6 -147.7(3) . . . . ?
C20 Co1 N3 C6 171.0(3) . . . . ?
C19 Co1 N3 C6 134.8(3) . . . . ?
C7 N1 C1 C2 3.3(7) . . . . ?
Co1 N1 C1 C2 -178.8(4) . . . . ?
C7 N1 C1 C6 -176.8(4) . . . . ?
Co1 N1 C1 C6 1.1(5) . . . . ?
N1 C1 C2 C3 -179.8(5) . . . . ?
C6 C1 C2 C3 0.3(7) . . . . ?
C1 C2 C3 C4 0.0(7) . . . . ?
C2 C3 C4 C5 0.5(8) . . . . ?
C3 C4 C5 C6 -1.3(7) . . . . ?
C13 N3 C6 C5 -6.6(7) . . . . ?
Co1 N3 C6 C5 -179.9(4) . . . . ?
C13 N3 C6 C1 172.6(4) . . . . ?
Co1 N3 C6 C1 -0.7(5) . . . . ?
C4 C5 C6 N3 -179.3(4) . . . . ?
C4 C5 C6 C1 1.5(7) . . . . ?
N1 C1 C6 N3 -0.3(5) . . . . ?
C2 C1 C6 N3 179.6(4) . . . . ?
N1 C1 C6 C5 179.0(4) . . . . ?
C2 C1 C6 C5 -1.1(7) . . . . ?
C9 N2 C7 O1 0.6(7) . . . . ?
C9 N2 C7 N1 -179.6(4) . . . . ?
C8 O1 C7 N2 -179.4(4) . . . . ?
C8 O1 C7 N1 0.7(7) . . . . ?
C1 N1 C7 N2 100.9(5) . . . . ?
Co1 N1 C7 N2 -76.8(5) . . . . ?
C1 N1 C7 O1 -79.3(6) . . . . ?
Co1 N1 C7 O1 103.0(5) . . . . ?
C7 N2 C9 C10 -179.7(5) . . . . ?
C7 N2 C9 C12 61.0(6) . . . . ?
C7 N2 C9 C11 -61.0(6) . . . . ?
C15 N4 C13 O2 0.6(6) . . . . ?
C15 N4 C13 N3 179.8(4) . . . . ?
C14 O2 C13 N4 173.7(4) . . . . ?
C14 O2 C13 N3 -5.4(6) . . . . ?
C6 N3 C13 N4 102.5(5) . . . . ?
Co1 N3 C13 N4 -84.9(5) . . . . ?
C6 N3 C13 O2 -78.3(5) . . . . ?
Co1 N3 C13 O2 94.3(5) . . . . ?
C13 N4 C15 C17 68.0(5) . . . . ?
C13 N4 C15 C18 -173.4(4) . . . . ?
C13 N4 C15 C16 -54.2(6) . . . . ?
C23 C19 C20 C21 0.2(6) . . . . ?
Co1 C19 C20 C21 59.4(3) . . . . ?
C23 C19 C20 Co1 -59.1(3) . . . . ?
C19 C20 C21 C22 -0.6(6) . . . . ?
Co1 C20 C21 C22 59.0(3) . . . . ?
C19 C20 C21 Co1 -59.6(3) . . . . ?
C20 C21 C22 C23 0.8(6) . . . . ?
Co1 C21 C22 C23 60.5(4) . . . . ?
C20 C21 C22 Co1 -59.8(4) . . . . ?
C21 C22 C23 C19 -0.6(6) . . . . ?
Co1 C22 C23 C19 59.6(4) . . . . ?
C21 C22 C23 Co1 -60.3(3) . . . . ?
C20 C19 C23 C22 0.2(6) . . . . ?
Co1 C19 C23 C22 -59.1(4) . . . . ?
C20 C19 C23 Co1 59.3(3) . . . . ?
O3 S1 C24 F3 178.5(4) . . . . ?
O4 S1 C24 F3 59.3(5) . . . . ?
O5 S1 C24 F3 -60.9(5) . . . . ?
O3 S1 C24 F2 -59.2(5) . . . . ?
O4 S1 C24 F2 -178.4(4) . . . . ?
O5 S1 C24 F2 61.4(5) . . . . ?
O3 S1 C24 F1 58.1(4) . . . . ?
O4 S1 C24 F1 -61.2(4) . . . . ?
O5 S1 C24 F1 178.6(4) . . . . ?
O8 S2 C25 F6 65.7(4) . . . . ?
O6 S2 C25 F6 -55.6(5) . . . . ?
O7 S2 C25 F6 -177.0(4) . . . . ?
O8 S2 C25 F5 -55.8(5) . . . . ?
O6 S2 C25 F5 -177.1(4) . . . . ?
O7 S2 C25 F5 61.6(5) . . . . ?
O8 S2 C25 F4 -176.2(4) . . . . ?
O6 S2 C25 F4 62.4(5) . . . . ?
O7 S2 C25 F4 -58.9(4) . . . . ?
C29 O9 C26 C27 13.1(17) . . . . ?
O9 C26 C27 C28 3(2) . . . . ?
C26 C27 C28 C29 -16.0(18) . . . . ?
C26 O9 C29 C28 -23.4(15) . . . . ?
C27 C28 C29 O9 24.1(17) . . . . ?
C29B O9B C26B C27B -32(2) . . . . ?
O9B C26B C27B C28B 19(3) . . . . ?
C26B C27B C28B C29B 2(3) . . . . ?
C26B O9B C29B C28B 33(2) . . . . ?
C27B C28B C29B O9B -21(3) . . . . ?
